data_2235178
loop_
_publ_author_name
'Tan, Zheng-De'
'Tan, Feng-Jiao'
'Tan, Bo'
'Zhang, Cheng-Ming'

_publ_section_title
;
 4-(1<i>H</i>-Pyrazol-3-yl)pyridine--terephthalic acid--water (2/1/2)
;
_journal_coeditor_code NK2153
_journal_issue 6
_journal_name_full 'Acta Crystallographica Section E'
_journal_page_first o1942
_journal_paper_doi 10.1107/S1600536812021599
_journal_volume 68
_journal_year 2012
_chemical_formula_iupac '2C8 H7 N3, C8 H6 O4, 2H2 O'
_chemical_formula_moiety '2(C8 H7 N3), C8 H6 O4, 2(H2 O)'
_chemical_formula_sum 'C24 H24 N6 O6'
_chemical_formula_weight 492.49
_chemical_name_systematic
;
4-(1<i>H</i>-Pyrazol-3-yl)pyridine--terephthalic acid--water (2/1/2)
;
_space_group_IT_number 2
_symmetry_cell_setting triclinic
_symmetry_space_group_name_Hall '-P 1'
_symmetry_space_group_name_H-M 'P -1'
_atom_sites_solution_hydrogens geom
_atom_sites_solution_primary direct
_atom_sites_solution_secondary difmap
_audit_creation_method SHELXL-97
_cell_angle_alpha 67.52(3)
_cell_angle_beta 71.22(3)
_cell_angle_gamma 78.10(3)
_cell_formula_units_Z 1
_cell_length_a 6.8364(14)
_cell_length_b 9.5308(19)
_cell_length_c 10.131(2)
_cell_measurement_reflns_used 4645
_cell_measurement_temperature 293(2)
_cell_measurement_theta_max 27.52
_cell_measurement_theta_min 3.16
_cell_volume 574.9(3)
_computing_cell_refinement 'PROCESS-AUTO (Rigaku, 1998)'
_computing_data_collection 'PROCESS-AUTO (Rigaku, 1998)'
_computing_data_reduction 'PROCESS-AUTO (Rigaku, 1998)'
_computing_molecular_graphics 'DIAMOND (Brandenburg & Putz, 2005)'
_computing_publication_material 'SHELXL97 (Sheldrick, 2008)'
_computing_structure_refinement 'SHELXL97 (Sheldrick, 2008)'
_computing_structure_solution 'SHELXS97 (Sheldrick, 2008)'
_diffrn_ambient_temperature 293(2)
_diffrn_measured_fraction_theta_full 0.999
_diffrn_measured_fraction_theta_max 0.999
_diffrn_measurement_device_type 'Rigaku SCXmini'
_diffrn_measurement_method \w
_diffrn_radiation_monochromator graphite
_diffrn_radiation_source 'sealed tube'
_diffrn_radiation_type MoK\a
_diffrn_radiation_wavelength 0.71073
_diffrn_reflns_av_R_equivalents 0.0544
_diffrn_reflns_av_sigmaI/netI 0.0650
_diffrn_reflns_limit_h_max 8
_diffrn_reflns_limit_h_min -8
_diffrn_reflns_limit_k_max 11
_diffrn_reflns_limit_k_min -11
_diffrn_reflns_limit_l_max 12
_diffrn_reflns_limit_l_min -12
_diffrn_reflns_number 5041
_diffrn_reflns_theta_full 24.99
_diffrn_reflns_theta_max 24.99
_diffrn_reflns_theta_min 3.16
_diffrn_standards_decay_% 0
_diffrn_standards_interval_time 0
_diffrn_standards_number 0
_exptl_absorpt_coefficient_mu 0.105
_exptl_absorpt_correction_T_max 0.9813
_exptl_absorpt_correction_T_min 0.9672
_exptl_absorpt_correction_type multi-scan
_exptl_absorpt_process_details '(ABSCOR; Higashi, 1995)'
_exptl_crystal_colour colourless
_exptl_crystal_density_diffrn 1.423
_exptl_crystal_density_method 'not measured'
_exptl_crystal_description block
_exptl_crystal_F_000 258
_exptl_crystal_size_max 0.32
_exptl_crystal_size_mid 0.25
_exptl_crystal_size_min 0.18
_refine_diff_density_max 0.320
_refine_diff_density_min -0.276
_refine_ls_extinction_method none
_refine_ls_goodness_of_fit_ref 1.205
_refine_ls_hydrogen_treatment mixed
_refine_ls_matrix_type full
_refine_ls_number_parameters 172
_refine_ls_number_reflns 2024
_refine_ls_number_restraints 4
_refine_ls_restrained_S_all 1.204
_refine_ls_R_factor_all 0.1155
_refine_ls_R_factor_gt 0.0639
_refine_ls_shift/su_max 0.002
_refine_ls_shift/su_mean 0.000
_refine_ls_structure_factor_coef Fsqd
_refine_ls_weighting_details 'calc w=1/[\s^2^(Fo^2^)+(0.0423P)^2^+0.0000P] where P=(Fo^2^+2Fc^2^)/3'
_refine_ls_weighting_scheme calc
_refine_ls_wR_factor_gt 0.1138
_refine_ls_wR_factor_ref 0.1281
_reflns_number_gt 1254
_reflns_number_total 2024
_reflns_threshold_expression I>2sigma(I)
_cod_data_source_file nk2153.cif
_cod_data_source_block I
_cod_original_cell_volume 574.9(2)
_cod_database_code 2235178
_cod_database_fobs_code 2235178

loop_
_symmetry_equiv_pos_as_xyz
'x, y, z'
'-x, -y, -z'

loop_
_atom_site_type_symbol
_atom_site_label
_atom_site_fract_x
_atom_site_fract_y
_atom_site_fract_z
_atom_site_U_iso_or_equiv
_atom_site_adp_type
_atom_site_calc_flag
_atom_site_refinement_flags
_atom_site_occupancy
_atom_site_symmetry_multiplicity
C C1 1.0188(4) 0.3344(3) 0.3605(3) 0.0315(7) Uani d . 1 1
H H1W 0.422(4) 0.7787(14) 0.275(3) 0.047 Uiso d D 1 1
N N1 1.2378(3) 0.4525(3) 0.3732(3) 0.0425(7) Uani d . 1 1
H H1 1.3209 0.5197 0.3507 0.051 Uiso calc R 1 1
O O1 0.3502(3) 0.2110(2) 0.0458(2) 0.0473(6) Uani d D 1 1
O O1W 0.4882(3) 0.6952(2) 0.2700(2) 0.0513(6) Uani d D 1 1
C C2 1.0696(4) 0.2524(3) 0.4943(3) 0.0420(8) Uani d . 1 1
H H2 1.0189 0.1622 0.5651 0.050 Uiso calc R 1 1
H H2W 0.553(4) 0.702(3) 0.1821(10) 0.063 Uiso d D 1 1
N N2 1.1240(4) 0.4575(3) 0.2854(2) 0.0400(7) Uani d . 1 1
O O2 0.3105(3) -0.0044(2) 0.2397(2) 0.0475(6) Uani d . 1 1
C C3 1.2093(5) 0.3327(4) 0.4991(3) 0.0444(8) Uani d . 1 1
H H3 1.2723 0.3089 0.5749 0.053 Uiso calc R 1 1
N N3 0.6010(3) 0.2457(3) 0.1765(3) 0.0396(6) Uani d . 1 1
C C4 0.6356(4) 0.1461(3) 0.3035(3) 0.0449(8) Uani d . 1 1
H H4 0.5675 0.0577 0.3498 0.054 Uiso calc R 1 1
C C5 0.7685(4) 0.1702(3) 0.3678(3) 0.0418(8) Uani d . 1 1
H H5 0.7896 0.0987 0.4563 0.050 Uiso calc R 1 1
C C6 0.8716(4) 0.3018(3) 0.3005(3) 0.0311(7) Uani d . 1 1
C C7 0.8296(4) 0.4054(3) 0.1688(3) 0.0421(8) Uani d . 1 1
H H7 0.8919 0.4962 0.1210 0.050 Uiso calc R 1 1
C C8 0.6973(4) 0.3730(3) 0.1105(3) 0.0451(8) Uani d . 1 1
H H8 0.6734 0.4420 0.0218 0.054 Uiso calc R 1 1
C C9 0.1342(4) 0.0404(3) 0.0568(3) 0.0303(7) Uani d . 1 1
C C10 0.0548(4) 0.1468(3) -0.0570(3) 0.0362(7) Uani d . 1 1
H H10 0.0913 0.2463 -0.0964 0.043 Uiso calc R 1 1
C C11 0.2749(4) 0.0835(3) 0.1202(3) 0.0365(7) Uani d . 1 1
H H11 0.427(3) 0.212(3) 0.093(2) 0.044 Uiso d D 1 1
C C12 0.0774(4) -0.1067(3) 0.1123(3) 0.0368(7) Uani d . 1 1
H H12 0.1291 -0.1799 0.1882 0.044 Uiso calc R 1 1

loop_
_atom_site_aniso_label
_atom_site_aniso_U_11
_atom_site_aniso_U_22
_atom_site_aniso_U_33
_atom_site_aniso_U_12
_atom_site_aniso_U_13
_atom_site_aniso_U_23
C1 0.0348(17) 0.0340(17) 0.0324(17) -0.0076(14) -0.0138(14) -0.0124(15)
N1 0.0410(16) 0.0508(17) 0.0497(17) -0.0133(12) -0.0191(13) -0.0218(15)
O1 0.0540(14) 0.0522(14) 0.0513(14) -0.0250(11) -0.0301(11) -0.0111(12)
O1W 0.0522(16) 0.0496(14) 0.0540(14) -0.0137(11) -0.0216(12) -0.0092(12)
C2 0.0446(19) 0.0435(19) 0.0449(19) -0.0102(15) -0.0174(16) -0.0152(16)
N2 0.0418(15) 0.0459(16) 0.0419(15) -0.0168(12) -0.0179(12) -0.0134(13)
O2 0.0631(15) 0.0476(14) 0.0426(13) -0.0174(11) -0.0317(12) -0.0065(12)
C3 0.050(2) 0.050(2) 0.043(2) -0.0045(16) -0.0243(16) -0.0161(18)
N3 0.0368(15) 0.0468(16) 0.0402(16) -0.0107(12) -0.0117(12) -0.0156(14)
C4 0.045(2) 0.049(2) 0.048(2) -0.0232(16) -0.0101(16) -0.0169(18)
C5 0.0507(19) 0.0396(18) 0.0389(18) -0.0182(15) -0.0195(15) -0.0043(15)
C6 0.0322(17) 0.0341(17) 0.0327(17) -0.0028(14) -0.0119(14) -0.0149(15)
C7 0.0468(19) 0.0375(18) 0.048(2) -0.0141(14) -0.0211(16) -0.0090(16)
C8 0.049(2) 0.048(2) 0.0427(19) -0.0108(17) -0.0227(16) -0.0090(17)
C9 0.0263(16) 0.0353(18) 0.0329(16) -0.0078(13) -0.0074(13) -0.0134(15)
C10 0.0382(18) 0.0311(16) 0.0435(18) -0.0124(14) -0.0149(15) -0.0094(15)
C11 0.0349(17) 0.0402(19) 0.0439(19) -0.0119(15) -0.0123(15) -0.0190(17)
C12 0.0381(18) 0.0401(18) 0.0364(17) -0.0093(14) -0.0177(14) -0.0081(15)

loop_
_atom_type_symbol
_atom_type_description
_atom_type_scat_dispersion_real
_atom_type_scat_dispersion_imag
_atom_type_scat_source
C C 0.0033 0.0016 'International Tables Vol C Tables 4.2.6.8 and 6.1.1.4'
H H 0.0000 0.0000 'International Tables Vol C Tables 4.2.6.8 and 6.1.1.4'
N N 0.0061 0.0033 'International Tables Vol C Tables 4.2.6.8 and 6.1.1.4'
O O 0.0106 0.0060 'International Tables Vol C Tables 4.2.6.8 and 6.1.1.4'

loop_
_geom_angle_atom_site_label_1
_geom_angle_atom_site_label_2
_geom_angle_atom_site_label_3
_geom_angle_site_symmetry_1
_geom_angle_site_symmetry_3
_geom_angle
N2 C1 C2 . . 110.9(2)
N2 C1 C6 . . 120.5(2)
C2 C1 C6 . . 128.6(3)
C3 N1 N2 . . 113.3(2)
C3 N1 H1 . . 123.3
N2 N1 H1 . . 123.3
C11 O1 H11 . . 102.3(19)
H1W O1W H2W . . 111.1(12)
C3 C2 C1 . . 105.4(3)
C3 C2 H2 . . 127.3
C1 C2 H2 . . 127.3
C1 N2 N1 . . 104.1(2)
N1 C3 C2 . . 106.3(3)
N1 C3 H3 . . 126.8
C2 C3 H3 . . 126.8
C8 N3 C4 . . 119.1(2)
N3 C4 C5 . . 122.0(3)
N3 C4 H4 . . 119.0
C5 C4 H4 . . 119.0
C4 C5 C6 . . 120.0(3)
C4 C5 H5 . . 120.0
C6 C5 H5 . . 120.0
C5 C6 C7 . . 116.8(3)
C5 C6 C1 . . 123.3(2)
C7 C6 C1 . . 120.0(2)
C8 C7 C6 . . 120.0(3)
C8 C7 H7 . . 120.0
C6 C7 H7 . . 120.0
N3 C8 C7 . . 122.2(3)
N3 C8 H8 . . 118.9
C7 C8 H8 . . 118.9
C12 C9 C10 . . 118.0(2)
C12 C9 C11 . . 120.6(3)
C10 C9 C11 . . 121.4(2)
C12 C10 C9 2 . 120.9(3)
C12 C10 H10 2 . 119.5
C9 C10 H10 . . 119.5
O2 C11 O1 . . 124.0(3)
O2 C11 C9 . . 119.7(3)
O1 C11 C9 . . 116.3(3)
C9 C12 C10 . 2 121.1(3)
C9 C12 H12 . . 119.4
C10 C12 H12 2 . 119.4

loop_
_geom_bond_atom_site_label_1
_geom_bond_atom_site_label_2
_geom_bond_site_symmetry_2
_geom_bond_distance
C1 N2 . 1.336(3)
C1 C2 . 1.397(4)
C1 C6 . 1.465(3)
N1 C3 . 1.337(3)
N1 N2 . 1.340(3)
N1 H1 . 0.8600
O1 C11 . 1.272(3)
O1 H11 . 0.8202(11)
O1W H1W . 0.8400(11)
O1W H2W . 0.8400(11)
C2 C3 . 1.364(4)
C2 H2 . 0.9300
O2 C11 . 1.247(3)
C3 H3 . 0.9300
N3 C8 . 1.333(3)
N3 C4 . 1.335(4)
C4 C5 . 1.373(4)
C4 H4 . 0.9300
C5 C6 . 1.391(3)
C5 H5 . 0.9300
C6 C7 . 1.400(4)
C7 C8 . 1.364(4)
C7 H7 . 0.9300
C8 H8 . 0.9300
C9 C12 . 1.383(3)
C9 C10 . 1.391(4)
C9 C11 . 1.506(4)
C10 C12 2 1.382(4)
C10 H10 . 0.9300
C12 C10 2 1.382(4)
C12 H12 . 0.9300

loop_
_geom_hbond_atom_site_label_D
_geom_hbond_atom_site_label_H
_geom_hbond_atom_site_label_A
_geom_hbond_site_symmetry_A
_geom_hbond_distance_DH
_geom_hbond_distance_HA
_geom_hbond_distance_DA
_geom_hbond_angle_DHA
_geom_hbond_publ_flag
N1 H1 O1W 1_655 0.86 1.98 2.829(3) 170 y
O1W H1W O2 1_565 0.8400(11) 1.986(7) 2.811(3) 167(2) y
O1W H2W O1 2_665 0.8400(11) 2.058(9) 2.864(3) 161(2) y
O1 H11 N3 . 0.8202(11) 1.801(5) 2.614(3) 170(3) y
